data_4082865
loop_
_publ_author_name
'Huang, Pei'
'Wang, Yi-Xiang'
'Yu, Hong-Fei'
'Lu, Jian-Mei'

_publ_section_title
;
 N-Heterocyclic Carbene--Palladium(II)--4,5-Dihydrooxazole Complexes:
 Synthesis and Catalytic Activity toward Amination of Aryl Chlorides
;
_journal_issue 7
_journal_name_full Organometallics
_journal_page_first 1587
_journal_paper_doi 10.1021/om401028d
_journal_volume 33
_journal_year 2014
_chemical_formula_sum 'C36 H45 Cl2 N3 O Pd'
_chemical_formula_weight 713.05
_chemical_name_systematic
; 
 ? 
;
_space_group_IT_number 14
_symmetry_cell_setting monoclinic
_symmetry_space_group_name_Hall '-P 2ybc'
_symmetry_space_group_name_H-M 'P 1 21/c 1'
_atom_sites_solution_hydrogens geom
_atom_sites_solution_primary direct
_atom_sites_solution_secondary difmap
_audit_creation_method SHELXL-97
_cell_angle_alpha 90.00
_cell_angle_beta 119.971(3)
_cell_angle_gamma 90.00
_cell_formula_units_Z 4
_cell_length_a 13.0204(8)
_cell_length_b 14.9630(9)
_cell_length_c 21.2517(10)
_cell_measurement_temperature 298(2)
_cell_volume 3586.7(4)
_computing_structure_refinement 'SHELXL-97 (Sheldrick, 1997)'
_computing_structure_solution 'SHELXS-97 (Sheldrick, 1990)'
_diffrn_ambient_temperature 296(2)
_diffrn_measured_fraction_theta_full 0.992
_diffrn_measured_fraction_theta_max 0.992
_diffrn_radiation_monochromator graphite
_diffrn_radiation_source 'fine-focus sealed tube'
_diffrn_radiation_type MoK\a
_diffrn_radiation_wavelength 0.71073
_diffrn_reflns_av_R_equivalents 0.0216
_diffrn_reflns_av_sigmaI/netI 0.0205
_diffrn_reflns_limit_h_max 15
_diffrn_reflns_limit_h_min -15
_diffrn_reflns_limit_k_max 18
_diffrn_reflns_limit_k_min -18
_diffrn_reflns_limit_l_max 25
_diffrn_reflns_limit_l_min -25
_diffrn_reflns_number 27497
_diffrn_reflns_theta_full 25.50
_diffrn_reflns_theta_max 25.50
_diffrn_reflns_theta_min 1.75
_exptl_absorpt_coefficient_mu 0.697
_exptl_absorpt_correction_T_max 0.8674
_exptl_absorpt_correction_T_min 0.8288
_exptl_absorpt_correction_type multi-scan
_exptl_crystal_density_diffrn 1.320
_exptl_crystal_density_method 'not measured'
_exptl_crystal_F_000 1480
_exptl_crystal_size_max 0.28
_exptl_crystal_size_mid 0.25
_exptl_crystal_size_min 0.21
_refine_diff_density_max 0.407
_refine_diff_density_min -0.343
_refine_diff_density_rms 0.063
_refine_ls_extinction_method none
_refine_ls_goodness_of_fit_ref 1.075
_refine_ls_hydrogen_treatment constr
_refine_ls_matrix_type full
_refine_ls_number_parameters 396
_refine_ls_number_reflns 6630
_refine_ls_number_restraints 0
_refine_ls_restrained_S_all 1.075
_refine_ls_R_factor_all 0.0349
_refine_ls_R_factor_gt 0.0278
_refine_ls_shift/su_max 0.001
_refine_ls_shift/su_mean 0.001
_refine_ls_structure_factor_coef Fsqd
_refine_ls_weighting_details 'calc w=1/[\s^2^(Fo^2^)+(0.0655P)^2^+0.7933P] where P=(Fo^2^+2Fc^2^)/3'
_refine_ls_weighting_scheme calc
_refine_ls_wR_factor_gt 0.0887
_refine_ls_wR_factor_ref 0.0995
_reflns_number_gt 5760
_reflns_number_total 6630
_reflns_threshold_expression >2sigma(I)
_cod_data_source_file om401028d_si_002.cif
_cod_data_source_block mo_20120329a_0m
_cod_depositor_comments
;
The following automatic conversions were performed:

'_symmetry_cell_setting' value 'Monoclinic' changed to 'monoclinic'
according to
/usr/data/users/saulius/automatic-downloads/rss-feeds/ACS/lib/dictionaries/cif_core.dic
dictionary named 'cif_core.dic' version 2.4.2 from
2011-04-26.

'_exptl_absorpt_correction_type' value 'Multi-scan'
changed to 'multi-scan' according to
/usr/data/users/saulius/automatic-downloads/rss-feeds/ACS/lib/dictionaries/cif_core.dic
dictionary named 'cif_core.dic' version 2.4.2 from 2011-04-26.

Automatic conversion script
Id: cif_fix_values 2281 2013-09-26 08:29:07Z andrius 

 Adding full bibliography for 4082865.cif.
;
_cod_original_sg_symbol_H-M 'P 21/c'
_cod_database_code 4082865

loop_
_symmetry_equiv_pos_as_xyz
'x, y, z'
'-x, y+1/2, -z+1/2'
'-x, -y, -z'
'x, -y-1/2, z-1/2'

loop_
_atom_site_label
_atom_site_type_symbol
_atom_site_fract_x
_atom_site_fract_y
_atom_site_fract_z
_atom_site_U_iso_or_equiv
_atom_site_adp_type
_atom_site_occupancy
_atom_site_symmetry_multiplicity
_atom_site_calc_flag
_atom_site_refinement_flags
Pd1 Pd 0.114980(15) 0.819891(10) 0.896086(9) 0.03979(9) Uani 1 1 d .
Cl1 Cl 0.09480(8) 0.76528(5) 0.99009(4) 0.0725(2) Uani 1 1 d .
Cl2 Cl 0.14445(7) 0.87758(4) 0.80587(4) 0.06181(18) Uani 1 1 d .
O1 O 0.1130(2) 1.07634(12) 0.98425(11) 0.0671(5) Uani 1 1 d .
N1 N 0.19315(15) 0.64459(12) 0.86538(10) 0.0385(4) Uani 1 1 d .
N2 N 0.00728(15) 0.64591(12) 0.82910(10) 0.0385(4) Uani 1 1 d .
N3 N 0.1013(2) 0.94942(13) 0.92731(12) 0.0521(5) Uani 1 1 d .
C1 C 0.10661(19) 0.69713(14) 0.86174(11) 0.0353(4) Uani 1 1 d .
C2 C 0.0330(2) 0.56213(15) 0.81293(14) 0.0487(6) Uani 1 1 d .
H2 H -0.0202 0.5155 0.7902 0.058 Uiso 1 1 calc R
C3 C 0.1487(2) 0.56131(15) 0.83622(15) 0.0518(6) Uani 1 1 d .
H3 H 0.1918 0.5135 0.8334 0.062 Uiso 1 1 calc R
C4 C 0.31649(19) 0.67081(14) 0.89531(13) 0.0403(5) Uani 1 1 d .
C5 C 0.3555(2) 0.69494(17) 0.84772(15) 0.0500(6) Uani 1 1 d .
C6 C 0.4730(2) 0.7228(2) 0.87800(16) 0.0648(7) Uani 1 1 d .
H6 H 0.5019 0.7402 0.8477 0.078 Uiso 1 1 calc R
C7 C 0.5466(2) 0.7249(2) 0.95220(17) 0.0690(8) Uani 1 1 d .
H7 H 0.6242 0.7449 0.9717 0.083 Uiso 1 1 calc R
C8 C 0.5059(3) 0.6978(2) 0.99735(17) 0.0649(8) Uani 1 1 d .
H8 H 0.5571 0.6990 1.0473 0.078 Uiso 1 1 calc R
C9 C 0.3900(2) 0.66833(17) 0.97050(14) 0.0488(6) Uani 1 1 d .
C10 C 0.2798(3) 0.6873(2) 0.76569(17) 0.0700(9) Uani 1 1 d .
H10 H 0.1967 0.6828 0.7534 0.084 Uiso 1 1 calc R
C11 C 0.3117(4) 0.6016(3) 0.7401(2) 0.1078(14) Uani 1 1 d .
H11A H 0.3957 0.5997 0.7588 0.162 Uiso 1 1 calc R
H11B H 0.2711 0.6006 0.6880 0.162 Uiso 1 1 calc R
H11C H 0.2882 0.5507 0.7575 0.162 Uiso 1 1 calc R
C12 C 0.2909(4) 0.7672(3) 0.7249(2) 0.0989(13) Uani 1 1 d .
H12A H 0.3688 0.7681 0.7307 0.148 Uiso 1 1 calc R
H12B H 0.2779 0.8213 0.7441 0.148 Uiso 1 1 calc R
H12C H 0.2329 0.7623 0.6743 0.148 Uiso 1 1 calc R
C13 C 0.3508(2) 0.6278(2) 1.02077(15) 0.0642(7) Uani 1 1 d .
H13 H 0.2640 0.6281 0.9952 0.077 Uiso 1 1 calc R
C14 C 0.3921(5) 0.5306(3) 1.0366(3) 0.1279(19) Uani 1 1 d .
H14A H 0.3558 0.4971 0.9921 0.192 Uiso 1 1 calc R
H14B H 0.3697 0.5053 1.0695 0.192 Uiso 1 1 calc R
H14C H 0.4768 0.5282 1.0581 0.192 Uiso 1 1 calc R
C15 C 0.3944(4) 0.6795(4) 1.0902(2) 0.118(2) Uani 1 1 d .
H15A H 0.4787 0.6727 1.1198 0.177 Uiso 1 1 calc R
H15B H 0.3567 0.6573 1.1161 0.177 Uiso 1 1 calc R
H15C H 0.3754 0.7416 1.0792 0.177 Uiso 1 1 calc R
C16 C -0.1094(2) 0.67842(16) 0.80918(14) 0.0482(6) Uani 1 1 d .
C17 C -0.1665(2) 0.73101(18) 0.74602(14) 0.0541(6) Uani 1 1 d .
C18 C -0.2747(3) 0.7679(3) 0.7302(2) 0.0970(13) Uani 1 1 d .
H18 H -0.3144 0.8054 0.6902 0.116 Uiso 1 1 calc R
C19 C -0.3234(4) 0.7498(5) 0.7728(3) 0.142(2) Uani 1 1 d .
H19 H -0.3953 0.7762 0.7616 0.171 Uiso 1 1 calc R
C20 C -0.2702(4) 0.6949(4) 0.8304(3) 0.127(2) Uani 1 1 d .
H20 H -0.3072 0.6825 0.8572 0.152 Uiso 1 1 calc R
C21 C -0.1606(3) 0.6561(3) 0.85076(18) 0.0751(9) Uani 1 1 d .
C22 C -0.1227(2) 0.73913(18) 0.69302(15) 0.0561(6) Uani 1 1 d .
H22 H -0.0374 0.7268 0.7190 0.067 Uiso 1 1 calc R
C23 C -0.1838(4) 0.6684(2) 0.63392(19) 0.0797(10) Uani 1 1 d .
H23A H -0.1580 0.6101 0.6547 0.120 Uiso 1 1 calc R
H23B H -0.1638 0.6777 0.5967 0.120 Uiso 1 1 calc R
H23C H -0.2681 0.6730 0.6133 0.120 Uiso 1 1 calc R
C24 C -0.1422(3) 0.8318(2) 0.6591(2) 0.0921(13) Uani 1 1 d .
H24A H -0.2257 0.8434 0.6304 0.138 Uiso 1 1 calc R
H24B H -0.1071 0.8345 0.6287 0.138 Uiso 1 1 calc R
H24C H -0.1061 0.8758 0.6968 0.138 Uiso 1 1 calc R
C25 C -0.1080(3) 0.5883(3) 0.9118(2) 0.0861(11) Uani 1 1 d .
H25 H -0.0227 0.5840 0.9297 0.103 Uiso 1 1 calc R
C26 C -0.1642(4) 0.4970(3) 0.8814(3) 0.1244(17) Uani 1 1 d .
H26A H -0.2488 0.5015 0.8592 0.187 Uiso 1 1 calc R
H26B H -0.1350 0.4541 0.9201 0.187 Uiso 1 1 calc R
H26C H -0.1440 0.4782 0.8457 0.187 Uiso 1 1 calc R
C27 C -0.1257(4) 0.6154(4) 0.9758(2) 0.1195(17) Uani 1 1 d .
H27A H -0.1055 0.6773 0.9872 0.179 Uiso 1 1 calc R
H27B H -0.0755 0.5795 1.0175 0.179 Uiso 1 1 calc R
H27C H -0.2070 0.6063 0.9626 0.179 Uiso 1 1 calc R
C28 C -0.0180(3) 0.98665(19) 0.88784(16) 0.0637(7) Uani 1 1 d .
H28A H -0.0745 0.9472 0.8909 0.076 Uiso 1 1 calc R
H28B H -0.0423 0.9959 0.8371 0.076 Uiso 1 1 calc R
C29 C -0.0093(3) 1.07447(19) 0.92502(19) 0.0679(8) Uani 1 1 d .
H29A H -0.0256 1.1243 0.8921 0.082 Uiso 1 1 calc R
H29B H -0.0642 1.0764 0.9434 0.082 Uiso 1 1 calc R
C30 C 0.1666(3) 1.00222(15) 0.97776(15) 0.0528(6) Uani 1 1 d .
C31 C 0.2924(3) 0.99390(18) 1.03043(17) 0.0654(7) Uani 1 1 d .
C32 C 0.3643(3) 0.9380(3) 1.0174(3) 0.1197(18) Uani 1 1 d .
H32 H 0.3319 0.9040 0.9751 0.144 Uiso 1 1 calc R
C33 C 0.4831(4) 0.9324(4) 1.0667(4) 0.162(3) Uani 1 1 d .
H33 H 0.5314 0.8962 1.0568 0.195 Uiso 1 1 calc R
C34 C 0.5317(5) 0.9800(4) 1.1309(4) 0.145(2) Uani 1 1 d .
H34 H 0.6118 0.9739 1.1649 0.174 Uiso 1 1 calc R
C35 C 0.4632(5) 1.0350(4) 1.1440(3) 0.1298(19) Uani 1 1 d .
H35 H 0.4966 1.0684 1.1865 0.156 Uiso 1 1 calc R
C36 C 0.3424(4) 1.0423(3) 1.0943(2) 0.0949(12) Uani 1 1 d .
H36 H 0.2953 1.0799 1.1042 0.114 Uiso 1 1 calc R

loop_
_atom_site_aniso_label
_atom_site_aniso_U_11
_atom_site_aniso_U_22
_atom_site_aniso_U_33
_atom_site_aniso_U_23
_atom_site_aniso_U_13
_atom_site_aniso_U_12
Pd1 0.03615(13) 0.03657(12) 0.04735(13) -0.00493(6) 0.02139(9) 0.00229(6)
Cl1 0.1111(7) 0.0589(4) 0.0785(5) -0.0068(3) 0.0707(5) 0.0014(4)
Cl2 0.0736(5) 0.0549(4) 0.0615(4) 0.0069(3) 0.0372(4) -0.0004(3)
O1 0.0979(16) 0.0442(9) 0.0701(13) -0.0074(9) 0.0502(13) 0.0079(10)
N1 0.0292(9) 0.0382(9) 0.0483(11) -0.0053(8) 0.0195(8) 0.0004(7)
N2 0.0283(9) 0.0418(9) 0.0444(10) -0.0041(8) 0.0175(8) -0.0009(7)
N3 0.0564(13) 0.0426(10) 0.0646(13) -0.0063(10) 0.0356(11) 0.0022(9)
C1 0.0292(11) 0.0419(10) 0.0354(11) -0.0009(8) 0.0166(9) 0.0017(8)
C2 0.0409(13) 0.0409(12) 0.0639(15) -0.0126(10) 0.0259(12) -0.0065(10)
C3 0.0437(13) 0.0376(11) 0.0743(17) -0.0114(11) 0.0295(13) 0.0005(10)
C4 0.0261(11) 0.0441(11) 0.0497(13) -0.0046(9) 0.0182(10) 0.0010(8)
C5 0.0400(13) 0.0602(14) 0.0547(15) -0.0002(11) 0.0274(12) 0.0015(11)
C6 0.0412(14) 0.092(2) 0.0675(18) 0.0107(15) 0.0321(13) -0.0037(14)
C7 0.0350(14) 0.094(2) 0.0732(19) -0.0011(16) 0.0237(13) -0.0118(14)
C8 0.0335(13) 0.099(2) 0.0524(16) -0.0032(14) 0.0144(12) -0.0065(14)
C9 0.0331(12) 0.0623(15) 0.0518(15) 0.0002(11) 0.0219(11) 0.0023(10)
C10 0.0472(16) 0.111(3) 0.0573(17) -0.0004(15) 0.0301(14) -0.0010(15)
C11 0.096(3) 0.144(4) 0.091(3) -0.045(3) 0.053(2) -0.016(3)
C12 0.076(2) 0.159(4) 0.066(2) 0.036(2) 0.0398(19) 0.010(3)
C13 0.0412(14) 0.100(2) 0.0559(16) 0.0078(15) 0.0278(13) 0.0044(14)
C14 0.138(4) 0.126(4) 0.175(5) 0.075(3) 0.120(4) 0.041(3)
C15 0.076(3) 0.226(7) 0.055(2) -0.034(3) 0.036(2) -0.042(3)
C16 0.0284(12) 0.0624(15) 0.0519(14) -0.0102(11) 0.0186(11) 0.0018(10)
C17 0.0325(12) 0.0679(16) 0.0501(14) -0.0099(12) 0.0118(10) 0.0076(11)
C18 0.058(2) 0.149(4) 0.075(2) 0.012(2) 0.0260(17) 0.051(2)
C19 0.063(2) 0.265(7) 0.103(3) 0.019(4) 0.044(2) 0.083(4)
C20 0.055(2) 0.249(7) 0.097(3) 0.025(3) 0.053(2) 0.040(3)
C21 0.0381(15) 0.127(3) 0.0621(18) -0.0023(18) 0.0267(14) 0.0037(17)
C22 0.0447(14) 0.0578(15) 0.0562(15) 0.0028(12) 0.0180(12) 0.0030(11)
C23 0.083(2) 0.089(2) 0.064(2) -0.0167(16) 0.0335(18) 0.0048(18)
C24 0.073(2) 0.076(2) 0.086(3) 0.0258(18) 0.008(2) -0.0048(17)
C25 0.0628(19) 0.133(3) 0.075(2) 0.014(2) 0.0440(18) -0.008(2)
C26 0.111(4) 0.142(4) 0.135(4) 0.001(3) 0.073(3) -0.043(3)
C27 0.106(3) 0.187(5) 0.096(3) 0.015(3) 0.073(3) -0.014(3)
C28 0.0634(17) 0.0612(16) 0.0658(17) -0.0019(13) 0.0317(15) 0.0202(13)
C29 0.081(2) 0.0542(15) 0.084(2) 0.0032(14) 0.0529(19) 0.0170(14)
C30 0.0725(18) 0.0350(11) 0.0651(16) 0.0000(11) 0.0450(15) -0.0001(11)
C31 0.0719(19) 0.0427(13) 0.0748(19) -0.0069(13) 0.0316(16) -0.0136(13)
C32 0.060(2) 0.109(3) 0.160(4) -0.065(3) 0.032(3) -0.011(2)
C33 0.057(3) 0.144(4) 0.221(7) -0.075(5) 0.020(3) -0.004(3)
C34 0.074(3) 0.115(4) 0.169(5) -0.030(4) 0.003(3) -0.016(3)
C35 0.116(4) 0.118(4) 0.096(3) -0.022(3) 0.009(3) -0.033(3)
C36 0.104(3) 0.084(2) 0.077(2) -0.0165(19) 0.031(2) -0.011(2)

loop_
_atom_type_symbol
_atom_type_description
_atom_type_scat_dispersion_real
_atom_type_scat_dispersion_imag
_atom_type_scat_source
C C 0.0033 0.0016 'International Tables Vol C Tables 4.2.6.8 and 6.1.1.4'
H H 0.0000 0.0000 'International Tables Vol C Tables 4.2.6.8 and 6.1.1.4'
Cl Cl 0.1484 0.1585 'International Tables Vol C Tables 4.2.6.8 and 6.1.1.4'
N N 0.0061 0.0033 'International Tables Vol C Tables 4.2.6.8 and 6.1.1.4'
O O 0.0106 0.0060 'International Tables Vol C Tables 4.2.6.8 and 6.1.1.4'
Pd Pd -0.9988 1.0072 'International Tables Vol C Tables 4.2.6.8 and 6.1.1.4'

loop_
_geom_angle_atom_site_label_1
_geom_angle_atom_site_label_2
_geom_angle_atom_site_label_3
_geom_angle
C1 Pd1 N3 172.93(9)
C1 Pd1 Cl1 88.92(6)
N3 Pd1 Cl1 89.36(6)
C1 Pd1 Cl2 92.44(6)
N3 Pd1 Cl2 89.58(6)
Cl1 Pd1 Cl2 177.12(3)
C30 O1 C29 107.1(2)
C1 N1 C3 110.46(19)
C1 N1 C4 125.31(18)
C3 N1 C4 124.23(18)
C1 N2 C2 110.54(18)
C1 N2 C16 123.65(18)
C2 N2 C16 125.62(19)
C30 N3 C28 108.8(2)
C30 N3 Pd1 136.54(19)
C28 N3 Pd1 114.07(17)
N1 C1 N2 104.86(18)
N1 C1 Pd1 129.63(16)
N2 C1 Pd1 125.50(15)
C3 C2 N2 106.6(2)
C3 C2 H2 126.7
N2 C2 H2 126.7
C2 C3 N1 107.5(2)
C2 C3 H3 126.2
N1 C3 H3 126.2
C5 C4 C9 123.5(2)
C5 C4 N1 118.5(2)
C9 C4 N1 118.0(2)
C4 C5 C6 117.3(2)
C4 C5 C10 123.6(2)
C6 C5 C10 119.0(2)
C7 C6 C5 120.7(3)
C7 C6 H6 119.6
C5 C6 H6 119.6
C8 C7 C6 120.3(3)
C8 C7 H7 119.9
C6 C7 H7 119.9
C7 C8 C9 121.8(3)
C7 C8 H8 119.1
C9 C8 H8 119.1
C8 C9 C4 116.4(2)
C8 C9 C13 120.9(3)
C4 C9 C13 122.5(2)
C5 C10 C12 113.7(3)
C5 C10 C11 109.6(3)
C12 C10 C11 109.6(3)
C5 C10 H10 107.9
C12 C10 H10 107.9
C11 C10 H10 107.9
C10 C11 H11A 109.5
C10 C11 H11B 109.5
H11A C11 H11B 109.5
C10 C11 H11C 109.5
H11A C11 H11C 109.5
H11B C11 H11C 109.5
C10 C12 H12A 109.5
C10 C12 H12B 109.5
H12A C12 H12B 109.5
C10 C12 H12C 109.5
H12A C12 H12C 109.5
H12B C12 H12C 109.5
C15 C13 C9 113.0(3)
C15 C13 C14 110.8(4)
C9 C13 C14 109.2(3)
C15 C13 H13 107.9
C9 C13 H13 107.9
C14 C13 H13 107.9
C13 C14 H14A 109.5
C13 C14 H14B 109.5
H14A C14 H14B 109.5
C13 C14 H14C 109.5
H14A C14 H14C 109.5
H14B C14 H14C 109.5
C13 C15 H15A 109.5
C13 C15 H15B 109.5
H15A C15 H15B 109.5
C13 C15 H15C 109.5
H15A C15 H15C 109.5
H15B C15 H15C 109.5
C21 C16 C17 123.4(2)
C21 C16 N2 120.1(2)
C17 C16 N2 116.4(2)
C18 C17 C16 116.2(3)
C18 C17 C22 120.4(3)
C16 C17 C22 123.0(2)
C19 C18 C17 120.7(4)
C19 C18 H18 119.6
C17 C18 H18 119.6
C20 C19 C18 121.7(3)
C20 C19 H19 119.2
C18 C19 H19 119.2
C19 C20 C21 121.3(4)
C19 C20 H20 119.3
C21 C20 H20 119.3
C16 C21 C20 116.4(3)
C16 C21 C25 123.5(3)
C20 C21 C25 119.9(3)
C17 C22 C24 113.1(3)
C17 C22 C23 108.9(2)
C24 C22 C23 110.2(3)
C17 C22 H22 108.1
C24 C22 H22 108.1
C23 C22 H22 108.1
C22 C23 H23A 109.5
C22 C23 H23B 109.5
H23A C23 H23B 109.5
C22 C23 H23C 109.5
H23A C23 H23C 109.5
H23B C23 H23C 109.5
C22 C24 H24A 109.5
C22 C24 H24B 109.5
H24A C24 H24B 109.5
C22 C24 H24C 109.5
H24A C24 H24C 109.5
H24B C24 H24C 109.5
C21 C25 C26 108.6(3)
C21 C25 C27 112.1(4)
C26 C25 C27 110.9(3)
C21 C25 H25 108.4
C26 C25 H25 108.4
C27 C25 H25 108.4
C25 C26 H26A 109.5
C25 C26 H26B 109.5
H26A C26 H26B 109.5
C25 C26 H26C 109.5
H26A C26 H26C 109.5
H26B C26 H26C 109.5
C25 C27 H27A 109.5
C25 C27 H27B 109.5
H27A C27 H27B 109.5
C25 C27 H27C 109.5
H27A C27 H27C 109.5
H27B C27 H27C 109.5
N3 C28 C29 104.6(2)
N3 C28 H28A 110.8
C29 C28 H28A 110.8
N3 C28 H28B 110.8
C29 C28 H28B 110.8
H28A C28 H28B 108.9
O1 C29 C28 103.5(2)
O1 C29 H29A 111.1
C28 C29 H29A 111.1
O1 C29 H29B 111.1
C28 C29 H29B 111.1
H29A C29 H29B 109.0
N3 C30 O1 116.0(3)
N3 C30 C31 128.5(2)
O1 C30 C31 115.5(2)
C36 C31 C32 118.7(4)
C36 C31 C30 120.5(3)
C32 C31 C30 120.8(3)
C33 C32 C31 120.1(4)
C33 C32 H32 119.9
C31 C32 H32 119.9
C32 C33 C34 120.7(5)
C32 C33 H33 119.7
C34 C33 H33 119.7
C35 C34 C33 119.8(5)
C35 C34 H34 120.1
C33 C34 H34 120.1
C34 C35 C36 120.5(5)
C34 C35 H35 119.8
C36 C35 H35 119.8
C31 C36 C35 120.2(5)
C31 C36 H36 119.9
C35 C36 H36 119.9

loop_
_geom_bond_atom_site_label_1
_geom_bond_atom_site_label_2
_geom_bond_distance
Pd1 C1 1.959(2)
Pd1 N3 2.0847(19)
Pd1 Cl1 2.2918(7)
Pd1 Cl2 2.3029(7)
O1 C30 1.353(3)
O1 C29 1.456(4)
N1 C1 1.344(3)
N1 C3 1.383(3)
N1 C4 1.455(3)
N2 C1 1.358(3)
N2 C2 1.385(3)
N2 C16 1.443(3)
N3 C30 1.259(3)
N3 C28 1.458(3)
C2 C3 1.330(3)
C2 H2 0.9300
C3 H3 0.9300
C4 C5 1.387(3)
C4 C9 1.394(4)
C5 C6 1.395(4)
C5 C10 1.519(4)
C6 C7 1.377(4)
C6 H6 0.9300
C7 C8 1.369(4)
C7 H7 0.9300
C8 C9 1.392(4)
C8 H8 0.9300
C9 C13 1.521(4)
C10 C12 1.525(5)
C10 C11 1.528(5)
C10 H10 0.9800
C11 H11A 0.9600
C11 H11B 0.9600
C11 H11C 0.9600
C12 H12A 0.9600
C12 H12B 0.9600
C12 H12C 0.9600
C13 C15 1.504(5)
C13 C14 1.529(5)
C13 H13 0.9800
C14 H14A 0.9600
C14 H14B 0.9600
C14 H14C 0.9600
C15 H15A 0.9600
C15 H15B 0.9600
C15 H15C 0.9600
C16 C21 1.387(4)
C16 C17 1.406(4)
C17 C18 1.390(4)
C17 C22 1.500(4)
C18 C19 1.368(6)
C18 H18 0.9300
C19 C20 1.344(7)
C19 H19 0.9300
C20 C21 1.395(5)
C20 H20 0.9300
C21 C25 1.515(5)
C22 C24 1.524(4)
C22 C23 1.527(4)
C22 H22 0.9800
C23 H23A 0.9600
C23 H23B 0.9600
C23 H23C 0.9600
C24 H24A 0.9600
C24 H24B 0.9600
C24 H24C 0.9600
C25 C26 1.532(6)
C25 C27 1.542(5)
C25 H25 0.9800
C26 H26A 0.9600
C26 H26B 0.9600
C26 H26C 0.9600
C27 H27A 0.9600
C27 H27B 0.9600
C27 H27C 0.9600
C28 C29 1.508(4)
C28 H28A 0.9700
C28 H28B 0.9700
C29 H29A 0.9700
C29 H29B 0.9700
C30 C31 1.456(4)
C31 C36 1.382(5)
C31 C32 1.382(5)
C32 C33 1.370(6)
C32 H32 0.9300
C33 C34 1.380(8)
C33 H33 0.9300
C34 C35 1.342(8)
C34 H34 0.9300
C35 C36 1.393(7)
C35 H35 0.9300
C36 H36 0.9300

loop_
_geom_torsion_atom_site_label_1
_geom_torsion_atom_site_label_2
_geom_torsion_atom_site_label_3
_geom_torsion_atom_site_label_4
_geom_torsion
C1 Pd1 N3 C30 150.1(6)
Cl1 Pd1 N3 C30 74.1(3)
Cl2 Pd1 N3 C30 -103.2(3)
C1 Pd1 N3 C28 -19.6(8)
Cl1 Pd1 N3 C28 -95.59(19)
Cl2 Pd1 N3 C28 87.09(18)
C3 N1 C1 N2 -0.7(3)
C4 N1 C1 N2 179.0(2)
C3 N1 C1 Pd1 178.24(18)
C4 N1 C1 Pd1 -2.0(3)
C2 N2 C1 N1 0.1(2)
C16 N2 C1 N1 -175.1(2)
C2 N2 C1 Pd1 -178.92(16)
C16 N2 C1 Pd1 5.9(3)
N3 Pd1 C1 N1 178(14)
Cl1 Pd1 C1 N1 -105.9(2)
Cl2 Pd1 C1 N1 71.5(2)
N3 Pd1 C1 N2 -3.1(8)
Cl1 Pd1 C1 N2 72.88(18)
Cl2 Pd1 C1 N2 -109.67(18)
C1 N2 C2 C3 0.6(3)
C16 N2 C2 C3 175.7(2)
N2 C2 C3 N1 -1.0(3)
C1 N1 C3 C2 1.1(3)
C4 N1 C3 C2 -178.6(2)
C1 N1 C4 C5 -100.6(3)
C3 N1 C4 C5 79.2(3)
C1 N1 C4 C9 80.9(3)
C3 N1 C4 C9 -99.4(3)
C9 C4 C5 C6 -3.7(4)
N1 C4 C5 C6 177.8(2)
C9 C4 C5 C10 172.5(3)
N1 C4 C5 C10 -6.0(4)
C4 C5 C6 C7 0.7(4)
C10 C5 C6 C7 -175.7(3)
C5 C6 C7 C8 1.4(5)
C6 C7 C8 C9 -0.7(5)
C7 C8 C9 C4 -2.0(5)
C7 C8 C9 C13 172.4(3)
C5 C4 C9 C8 4.4(4)
N1 C4 C9 C8 -177.1(2)
C5 C4 C9 C13 -170.0(2)
N1 C4 C9 C13 8.5(3)
C4 C5 C10 C12 138.3(3)
C6 C5 C10 C12 -45.6(4)
C4 C5 C10 C11 -98.7(3)
C6 C5 C10 C11 77.5(4)
C8 C9 C13 C15 44.3(4)
C4 C9 C13 C15 -141.5(3)
C8 C9 C13 C14 -79.5(4)
C4 C9 C13 C14 94.7(4)
C1 N2 C16 C21 -103.7(3)
C2 N2 C16 C21 81.8(3)
C1 N2 C16 C17 77.5(3)
C2 N2 C16 C17 -97.0(3)
C21 C16 C17 C18 6.1(5)
N2 C16 C17 C18 -175.1(3)
C21 C16 C17 C22 -166.8(3)
N2 C16 C17 C22 12.0(4)
C16 C17 C18 C19 -2.8(6)
C22 C17 C18 C19 170.3(4)
C17 C18 C19 C20 -1.2(9)
C18 C19 C20 C21 2.1(10)
C17 C16 C21 C20 -5.2(5)
N2 C16 C21 C20 176.0(4)
C17 C16 C21 C25 170.3(3)
N2 C16 C21 C25 -8.5(5)
C19 C20 C21 C16 1.0(8)
C19 C20 C21 C25 -174.7(5)
C18 C17 C22 C24 42.6(4)
C16 C17 C22 C24 -144.8(3)
C18 C17 C22 C23 -80.4(4)
C16 C17 C22 C23 92.2(3)
C16 C21 C25 C26 -93.6(4)
C20 C21 C25 C26 81.7(5)
C16 C21 C25 C27 143.5(4)
C20 C21 C25 C27 -41.2(6)
C30 N3 C28 C29 1.0(3)
Pd1 N3 C28 C29 173.55(18)
C30 O1 C29 C28 3.4(3)
N3 C28 C29 O1 -2.6(3)
C28 N3 C30 O1 1.3(3)
Pd1 N3 C30 O1 -168.78(18)
C28 N3 C30 C31 -178.9(3)
Pd1 N3 C30 C31 11.0(4)
C29 O1 C30 N3 -3.1(3)
C29 O1 C30 C31 177.1(2)
N3 C30 C31 C36 -160.6(3)
O1 C30 C31 C36 19.1(4)
N3 C30 C31 C32 19.8(5)
O1 C30 C31 C32 -160.5(4)
C36 C31 C32 C33 -1.2(8)
C30 C31 C32 C33 178.5(5)
C31 C32 C33 C34 2.2(10)
C32 C33 C34 C35 -2.7(11)
C33 C34 C35 C36 2.1(10)
C32 C31 C36 C35 0.6(6)
C30 C31 C36 C35 -179.1(4)
C34 C35 C36 C31 -1.0(8)
